data_7710090
loop_
_publ_author_name
'Mosallaei, Hamta'
'Hadadzadeh, Hassan'
'Foelske, Annette'
'Sauer, Markus'
'Amiri Rudbari, Hadi'
'Blacque, Olivier'

_publ_section_title
;
 [Ru(tmphen)<sub>3</sub>]<sub>2</sub>[Fe(CN)<sub>6</sub>] and
 [Ru(phen)<sub>3</sub>][Fe(CN)<sub>5</sub>(NO)] complexes and formation of
 a heterostructured RuO<sub>2</sub>-Fe<sub>2</sub>O<sub>3</sub>
 nanocomposite as an efficient alkaline HER and OER electrocatalyst.
;
_journal_issue 16
_journal_name_full 'Dalton transactions (Cambridge, England : 2003)'
_journal_page_first 6314
_journal_page_last 6331
_journal_paper_doi 10.1039/d2dt00398h
_journal_volume 51
_journal_year 2022
_chemical_formula_moiety '2(C48 H48 N6 Ru1), C6 Fe1 N6, 8(H2 O)'
_chemical_formula_sum 'C102 H112 Fe N18 O8 Ru2'
_chemical_formula_weight 1976.08
_space_group_crystal_system trigonal
_space_group_IT_number 148
_space_group_name_Hall '-R 3'
_space_group_name_H-M_alt 'R -3 :H'
_atom_sites_solution_hydrogens mixed
_atom_sites_solution_primary dual
_audit_creation_date 2021-04-29
_audit_creation_method
;
Olex2 1.3
(compiled 2020.11.12 svn.r5f609507 for OlexSys, GUI svn.r6272)
;
_audit_update_record
;
2021-09-09 deposited with the CCDC.	2022-03-25 downloaded from the CCDC.
;
_cell_angle_alpha 90
_cell_angle_beta 90
_cell_angle_gamma 120
_cell_formula_units_Z 3
_cell_length_a 16.3228(3)
_cell_length_b 16.3228(3)
_cell_length_c 32.3748(9)
_cell_measurement_reflns_used 8410
_cell_measurement_temperature 160(1)
_cell_measurement_theta_max 78.7170
_cell_measurement_theta_min 3.4040
_cell_volume 7470.1(3)
_computing_cell_refinement 'CrysAlisPro 1.171.40.68a (Rigaku OD, 2019)'
_computing_data_collection 'CrysAlisPro 1.171.40.68a (Rigaku OD, 2019)'
_computing_data_reduction 'CrysAlisPro 1.171.40.68a (Rigaku OD, 2019)'
_computing_molecular_graphics 'Olex2 1.3 (Dolomanov et al., 2009)'
_computing_publication_material 'Olex2 1.3 (Dolomanov et al., 2009)'
_computing_structure_refinement 'SHELXL (Sheldrick, 2015b)'
_computing_structure_solution 'SHELXT (Sheldrick, 2015a)'
_diffrn_ambient_environment N~2~
_diffrn_ambient_temperature 160(1)
_diffrn_detector 'Hybrid Pixel Array Detector'
_diffrn_detector_area_resol_mean 5.8140
_diffrn_detector_type 'Pilatus 200K'
_diffrn_measured_fraction_theta_full 0.999
_diffrn_measured_fraction_theta_max 0.997
_diffrn_measurement_details
;
List of Runs (angles in degrees, time in seconds):

  # Type    Start    End  Width  t~exp~   \w     \q     \k     \f   Frames
#--------------------------------------------------------------------------
  1  \w    -97.00 -20.00   0.50    1.84    --  -51.54 139.00-138.00  154
  2  \w    -91.00 -15.00   0.50    1.84    --  -51.54 131.00  47.00  152
  3  \w     41.00 107.00   0.50    1.84    --   51.54-139.00 161.00  132
  4  \w     37.00 102.00   0.50    1.84    --   51.54-131.00 -24.00  130
  5  \w   -158.00 -84.00   0.50    6.34    --  -86.25-139.00 161.00  148
  6  \w    107.00 158.00   0.50    6.34    --  107.75 131.00  47.00  102
  7  \w    139.00 170.00   0.50    6.34    --  107.75 139.00-138.00   62
  8  \w    -83.00 -38.00   0.50    1.84    --  -51.54 -57.00-180.00   90
  9  \w   -125.00 -76.00   0.50    1.84    --  -51.54-125.00  90.00   98
 10  \w     96.00 140.00   0.50    6.34    --  107.75  30.00 -30.00   88
 11  \w     64.00 142.00   0.50    6.34    --  107.75 178.00   0.00  156
 12  \w     63.00  90.00   0.50    6.34    --  107.75 178.00 -60.00   54
 13  \w     99.00 145.00   0.50    6.34    --  107.75 178.00 -60.00   92
 14  \w     61.00 117.00   0.50    6.34    --  107.75 -45.00 -30.00  112
 15  \w     39.00 122.00   0.50    6.34    --  107.75 -61.00 -60.00  166
 16  \w    104.00 175.00   0.50    6.34    --  107.75 111.00-120.00  142
 17  \w     98.00 145.00   0.50    6.34    --  107.75  15.00-120.00   94
 18  \w    149.00 177.00   0.50    6.34    --  107.75  15.00-120.00   56
 19  \w    107.00 176.00   0.50    6.34    --  107.75 111.00 -60.00  138
;
_diffrn_measurement_device 'four-circle diffractometer'
_diffrn_measurement_device_type 'XtaLAB Synergy, Dualflex, Pilatus 200K'
_diffrn_measurement_method '\w scans'
_diffrn_orient_matrix_type 'CrysAlisPro convention (1999,Acta A55,543-557)'
_diffrn_orient_matrix_UB_11 -0.0185058000
_diffrn_orient_matrix_UB_12 -0.0188321000
_diffrn_orient_matrix_UB_13 0.0466361000
_diffrn_orient_matrix_UB_21 0.0804837000
_diffrn_orient_matrix_UB_22 0.1011326000
_diffrn_orient_matrix_UB_23 0.0093104000
_diffrn_orient_matrix_UB_31 -0.0712455000
_diffrn_orient_matrix_UB_32 0.0357601000
_diffrn_orient_matrix_UB_33 -0.0016071000
_diffrn_radiation_monochromator mirror
_diffrn_radiation_probe x-ray
_diffrn_radiation_type 'Cu K\a'
_diffrn_radiation_wavelength 1.54184
_diffrn_reflns_av_R_equivalents 0.0346
_diffrn_reflns_av_unetI/netI 0.0228
_diffrn_reflns_Laue_measured_fraction_full 0.999
_diffrn_reflns_Laue_measured_fraction_max 0.997
_diffrn_reflns_limit_h_max 16
_diffrn_reflns_limit_h_min -19
_diffrn_reflns_limit_k_max 20
_diffrn_reflns_limit_k_min -16
_diffrn_reflns_limit_l_max 40
_diffrn_reflns_limit_l_min -40
_diffrn_reflns_number 17962
_diffrn_reflns_point_group_measured_fraction_full 0.999
_diffrn_reflns_point_group_measured_fraction_max 0.997
_diffrn_reflns_theta_full 67.684
_diffrn_reflns_theta_max 74.481
_diffrn_reflns_theta_min 4.097
_diffrn_source 'micro-focus sealed X-ray tube'
_diffrn_source_type 'PhotonJet (Cu) X-ray Source'
_exptl_absorpt_coefficient_mu 4.088
_exptl_absorpt_correction_T_max 0.928
_exptl_absorpt_correction_T_min 0.423
_exptl_absorpt_correction_type analytical
_exptl_absorpt_process_details
;
CrysAlisPro 1.171.40.68a (Rigaku Oxford Diffraction, 2019)
Analytical numeric absorption correction using a multifaceted crystal
model based on expressions derived by R.C. Clark & J.S. Reid.
(Clark, R. C. & Reid, J. S. (1995). Acta Cryst. A51, 887-897)
Empirical absorption correction using spherical harmonics,
 implemented in SCALE3 ABSPACK scaling algorithm.
;
_exptl_crystal_colour orange
_exptl_crystal_density_diffrn 1.318
_exptl_crystal_description plate
_exptl_crystal_F_000 3084
_exptl_crystal_size_max 0.29
_exptl_crystal_size_mid 0.22
_exptl_crystal_size_min 0.02
_refine_diff_density_max 1.676
_refine_diff_density_min -0.895
_refine_diff_density_rms 0.120
_refine_ls_extinction_coef 0.00028(5)
_refine_ls_extinction_expression Fc^*^=kFc[1+0.001xFc^2^\l^3^/sin(2\q)]^-1/4^
_refine_ls_extinction_method 'SHELXL-2018/3 (Sheldrick 2018)'
_refine_ls_goodness_of_fit_ref 1.099
_refine_ls_hydrogen_treatment constr
_refine_ls_matrix_type full
_refine_ls_number_parameters 227
_refine_ls_number_reflns 3398
_refine_ls_number_restraints 0
_refine_ls_restrained_S_all 1.099
_refine_ls_R_factor_all 0.0591
_refine_ls_R_factor_gt 0.0555
_refine_ls_shift/su_max 0.001
_refine_ls_shift/su_mean 0.000
_refine_ls_structure_factor_coef Fsqd
_refine_ls_weighting_details 'w=1/[\s^2^(Fo^2^)+(0.1339P)^2^+0.3720P] where P=(Fo^2^+2Fc^2^)/3'
_refine_ls_weighting_scheme calc
_refine_ls_wR_factor_gt 0.1629
_refine_ls_wR_factor_ref 0.1663
_reflns_Friedel_coverage 0.000
_reflns_number_gt 3081
_reflns_number_total 3398
_reflns_threshold_expression 'I > 2\s(I)'
_cod_data_source_file d2dt00398h2.cif
_cod_data_source_block hadi2904
_cod_original_sg_symbol_H-M 'R -3'
_cod_database_code 7710090
_shelx_shelxl_version_number 2018/3
_shelx_space_group_comment
;
The symmetry employed for this shelxl refinement is uniquely defined
by the following loop, which should always be used as a source of
symmetry information in preference to the above space-group names.
They are only intended as comments.
;
_shelx_estimated_absorpt_t_max 0.923
_shelx_estimated_absorpt_t_min 0.384
_olex2_refinement_description
;
1. Fixed Uiso
 At 1.2 times of:
  All C(H) groups
 At 1.5 times of:
  All C(H,H,H) groups, All O(H,H) groups
2. Others
 Fixed Sof: O1(0.25) H1A(0.25) H1B(0.25) O2(0.5) H2A(0.5) H2B(0.5) O3(0.5)
 H3A(0.5) H3B(0.5) O4(0.08333) H4A(0.08333) H4B(0.08333)
 Fixed X: H1A(0.29295) H1B(0.38345) H4A(0.36743) H4B(0.279119)
 Fixed Y: H1A(0.59966) H1B(0.63014) H4A(0.705) H4B(0.634529)
 Fixed Z: H1A(0.54185) H1B(0.52702) H4A(0.22935) H4B(0.23708)
3.a Free rotating group:
 O2(H2A,H2B), O3(H3A,H3B)
3.b Aromatic/amide H refined with riding coordinates:
 C1(H1), C10(H10), C11(H11), C12(H12)
3.c Idealised Me refined as rotating group:
 C13(H13A,H13B,H13C), C14(H14A,H14B,H14C), C15(H15A,H15B,H15C), C16(H16A,H16B,
 H16C)
;

loop_
_space_group_symop_operation_xyz
'x, y, z'
'-y, x-y, z'
'-x+y, -x, z'
'x+2/3, y+1/3, z+1/3'
'-y+2/3, x-y+1/3, z+1/3'
'-x+y+2/3, -x+1/3, z+1/3'
'x+1/3, y+2/3, z+2/3'
'-y+1/3, x-y+2/3, z+2/3'
'-x+y+1/3, -x+2/3, z+2/3'
'-x, -y, -z'
'y, -x+y, -z'
'x-y, x, -z'
'-x+2/3, -y+1/3, -z+1/3'
'y+2/3, -x+y+1/3, -z+1/3'
'x-y+2/3, x+1/3, -z+1/3'
'-x+1/3, -y+2/3, -z+2/3'
'y+1/3, -x+y+2/3, -z+2/3'
'x-y+1/3, x+2/3, -z+2/3'

loop_
_atom_site_label
_atom_site_type_symbol
_atom_site_fract_x
_atom_site_fract_y
_atom_site_fract_z
_atom_site_U_iso_or_equiv
_atom_site_adp_type
_atom_site_occupancy
_atom_site_site_symmetry_order
_atom_site_calc_flag
_atom_site_refinement_flags_posn
_atom_site_refinement_flags_adp
_atom_site_refinement_flags_occupancy
_atom_site_disorder_assembly
_atom_site_disorder_group
C1 C 0.4819(2) 0.6837(2) 0.46225(10) 0.0452(6) Uani 1 1 d . . . . .
H1 H 0.476300 0.733800 0.474266 0.054 Uiso 1 1 calc R U . . .
C2 C 0.5501(2) 0.6642(2) 0.47870(11) 0.0500(7) Uani 1 1 d . . . . .
C3 C 0.5584(2) 0.5905(2) 0.46155(11) 0.0495(7) Uani 1 1 d . . . . .
C4 C 0.4957(2) 0.5364(2) 0.42956(11) 0.0474(7) Uani 1 1 d . . . . .
C5 C 0.4315(2) 0.5625(2) 0.41450(10) 0.0440(6) Uani 1 1 d . . . . .
C6 C 0.3726(2) 0.5165(2) 0.37977(11) 0.0469(7) Uani 1 1 d . . . . .
C7 C 0.3747(2) 0.4409(2) 0.36041(12) 0.0538(8) Uani 1 1 d . . . . .
C8 C 0.3164(3) 0.3987(2) 0.32547(12) 0.0597(9) Uani 1 1 d . . . . .
C9 C 0.2625(3) 0.4361(3) 0.31120(12) 0.0599(8) Uani 1 1 d . . . . .
C10 C 0.2655(2) 0.5128(2) 0.33245(12) 0.0551(8) Uani 1 1 d . . . . .
H10 H 0.227784 0.537784 0.322388 0.066 Uiso 1 1 calc R U . . .
C11 C 0.4957(2) 0.4577(2) 0.40880(13) 0.0564(8) Uani 1 1 d . . . . .
H11 H 0.537930 0.437450 0.418132 0.068 Uiso 1 1 calc R U . . .
C12 C 0.4382(2) 0.4123(2) 0.37688(13) 0.0590(9) Uani 1 1 d . . . . .
H12 H 0.439630 0.359932 0.364862 0.071 Uiso 1 1 calc R U . . .
C13 C 0.6135(3) 0.7272(3) 0.51245(13) 0.0634(9) Uani 1 1 d . . . . .
H13A H 0.614215 0.688222 0.535337 0.095 Uiso 1 1 calc R U . . .
H13B H 0.589925 0.768306 0.522349 0.095 Uiso 1 1 calc R U . . .
H13C H 0.677860 0.766086 0.501686 0.095 Uiso 1 1 calc R U . . .
C14 C 0.6347(3) 0.5702(3) 0.47556(13) 0.0609(9) Uani 1 1 d . . . . .
H14A H 0.605830 0.504156 0.484492 0.091 Uiso 1 1 calc R U . . .
H14B H 0.669647 0.612012 0.498663 0.091 Uiso 1 1 calc R U . . .
H14C H 0.678309 0.581384 0.452635 0.091 Uiso 1 1 calc R U . . .
C15 C 0.3172(3) 0.3168(3) 0.30513(15) 0.0778(13) Uani 1 1 d . . . . .
H15A H 0.382297 0.334682 0.297817 0.117 Uiso 1 1 calc R U . . .
H15B H 0.278372 0.299234 0.280066 0.117 Uiso 1 1 calc R U . . .
H15C H 0.291455 0.262965 0.324168 0.117 Uiso 1 1 calc R U . . .
C16 C 0.2016(3) 0.4013(3) 0.27228(14) 0.0721(11) Uani 1 1 d . . . . .
H16A H 0.166215 0.434874 0.269131 0.108 Uiso 1 1 calc R U . . .
H16B H 0.157126 0.333210 0.274614 0.108 Uiso 1 1 calc R U . . .
H16C H 0.242284 0.413419 0.248139 0.108 Uiso 1 1 calc R U . . .
C17 C 0.6017(2) 0.3804(2) 0.29857(12) 0.0553(8) Uani 1 1 d . . . . .
Fe1 Fe 0.666667 0.333333 0.333333 0.0466(3) Uani 1 6 d S T P . .
N1 N 0.42491(17) 0.63686(18) 0.43109(9) 0.0430(5) Uani 1 1 d . . . . .
N2 N 0.31820(18) 0.55226(18) 0.36580(9) 0.0472(6) Uani 1 1 d . . . . .
N3 N 0.5633(2) 0.4081(2) 0.27792(12) 0.0679(9) Uani 1 1 d . . . . .
O1 O 0.342(5) 0.644(2) 0.5381(3) 0.082(10) Uani 0.25 1 d . . P A -1
H1A H 0.292950 0.599660 0.541850 0.123 Uiso 0.25 1 d . U P B -1
H1B H 0.383450 0.630140 0.527020 0.123 Uiso 0.25 1 d . U P C -1
O2 O 0.4956(4) 0.5485(4) 0.27126(19) 0.0677(14) Uani 0.5 1 d G . P . .
H2A H 0.499790 0.498669 0.270544 0.102 Uiso 0.5 1 d G U P . .
H2B H 0.458686 0.542005 0.251434 0.102 Uiso 0.5 1 d G U P . .
O3 O 0.3881(4) 0.5506(6) 0.1928(3) 0.091(2) Uani 0.5 1 d G . P . .
H3A H 0.409840 0.566358 0.217184 0.136 Uiso 0.5 1 d G U P . .
H3B H 0.433707 0.587269 0.177254 0.136 Uiso 0.5 1 d G U P . .
O4 O 0.333333 0.666667 0.2476(5) 0.060(4) Uani 0.25 3 d S T P . .
H4A H 0.367430 0.705000 0.229350 0.091 Uiso 0.0833 1 d . U P . .
H4B H 0.279119 0.634529 0.237080 0.091 Uiso 0.0833 1 d . U P . .
Ru1 Ru 0.333333 0.666667 0.39920(2) 0.0414(2) Uani 1 3 d S T P . .

loop_
_atom_site_aniso_label
_atom_site_aniso_U_11
_atom_site_aniso_U_22
_atom_site_aniso_U_33
_atom_site_aniso_U_23
_atom_site_aniso_U_13
_atom_site_aniso_U_12
C1 0.0401(14) 0.0383(14) 0.0575(17) -0.0008(11) -0.0023(12) 0.0199(11)
C2 0.0400(15) 0.0463(16) 0.0616(19) 0.0054(13) 0.0007(13) 0.0200(13)
C3 0.0388(14) 0.0481(16) 0.0639(19) 0.0133(13) 0.0071(12) 0.0235(13)
C4 0.0407(14) 0.0392(14) 0.0651(19) 0.0092(12) 0.0120(12) 0.0220(12)
C5 0.0368(13) 0.0350(13) 0.0608(17) 0.0030(11) 0.0083(12) 0.0183(11)
C6 0.0384(14) 0.0373(14) 0.0639(19) -0.0006(12) 0.0075(12) 0.0182(12)
C7 0.0473(17) 0.0426(15) 0.069(2) -0.0022(14) 0.0107(14) 0.0207(13)
C8 0.0543(19) 0.0459(17) 0.073(2) -0.0107(15) 0.0102(16) 0.0202(14)
C9 0.0530(18) 0.0516(18) 0.064(2) -0.0110(15) 0.0042(15) 0.0180(15)
C10 0.0467(17) 0.0502(17) 0.064(2) -0.0083(14) -0.0002(14) 0.0208(14)
C11 0.0488(17) 0.0474(17) 0.081(2) 0.0088(15) 0.0155(16) 0.0299(14)
C12 0.0522(18) 0.0424(16) 0.085(3) -0.0035(15) 0.0116(17) 0.0257(14)
C13 0.057(2) 0.061(2) 0.076(2) -0.0048(18) -0.0165(17) 0.0327(18)
C14 0.0505(18) 0.069(2) 0.076(2) 0.0119(18) 0.0055(16) 0.0399(17)
C15 0.071(3) 0.059(2) 0.100(3) -0.028(2) 0.003(2) 0.030(2)
C16 0.067(2) 0.065(2) 0.074(3) -0.0190(19) -0.0057(19) 0.026(2)
C17 0.0454(17) 0.0436(16) 0.072(2) -0.0006(15) -0.0022(15) 0.0181(14)
Fe1 0.0410(4) 0.0410(4) 0.0579(7) 0.000 0.000 0.0205(2)
N1 0.0356(11) 0.0352(11) 0.0591(15) 0.0012(10) 0.0029(10) 0.0185(10)
N2 0.0403(13) 0.0395(12) 0.0586(15) -0.0048(11) 0.0011(11) 0.0176(10)
N3 0.0570(18) 0.0553(17) 0.087(2) 0.0070(15) -0.0127(16) 0.0246(15)
O1 0.13(3) 0.063(14) 0.042(4) -0.003(6) 0.007(10) 0.037(8)
O2 0.066(3) 0.061(3) 0.086(4) 0.020(3) 0.029(3) 0.039(3)
O3 0.055(3) 0.102(5) 0.124(6) 0.035(5) 0.008(3) 0.045(3)
O4 0.065(6) 0.065(6) 0.051(9) 0.000 0.000 0.032(3)
Ru1 0.0345(2) 0.0345(2) 0.0551(3) 0.000 0.000 0.01727(11)

loop_
_atom_type_symbol
_atom_type_description
_atom_type_scat_dispersion_real
_atom_type_scat_dispersion_imag
_atom_type_scat_source
C C 0.0181 0.0091 'International Tables Vol C Tables 4.2.6.8 and 6.1.1.4'
H H 0.0000 0.0000 'International Tables Vol C Tables 4.2.6.8 and 6.1.1.4'
Fe Fe -1.1336 3.1974 'International Tables Vol C Tables 4.2.6.8 and 6.1.1.4'
N N 0.0311 0.0180 'International Tables Vol C Tables 4.2.6.8 and 6.1.1.4'
O O 0.0492 0.0322 'International Tables Vol C Tables 4.2.6.8 and 6.1.1.4'
Ru Ru 0.0552 3.2960 'International Tables Vol C Tables 4.2.6.8 and 6.1.1.4'

loop_
_exptl_crystal_face_index_h
_exptl_crystal_face_index_k
_exptl_crystal_face_index_l
_exptl_crystal_face_perp_dist
0 0 1 0.0064
0 0 -1 0.0114
-5 2 0 0.1205
0 1 0 0.1205
-1 -5 0 0.0920
5 -3 0 0.1561
1 0 0 0.1083
-5 3 0 0.1217

loop_
_geom_angle_atom_site_label_1
_geom_angle_atom_site_label_2
_geom_angle_atom_site_label_3
_geom_angle
_geom_angle_site_symmetry_1
_geom_angle_site_symmetry_3
_geom_angle_publ_flag
C2 C1 H1 117.8 . . ?
N1 C1 H1 117.8 . . ?
N1 C1 C2 124.3(3) . . ?
C1 C2 C13 118.3(3) . . ?
C3 C2 C1 118.4(3) . . ?
C3 C2 C13 123.3(3) . . ?
C2 C3 C4 118.6(3) . . ?
C2 C3 C14 121.2(3) . . ?
C4 C3 C14 120.2(3) . . ?
C3 C4 C11 124.9(3) . . ?
C5 C4 C3 118.9(3) . . ?
C5 C4 C11 116.1(3) . . ?
C4 C5 C6 121.6(3) . . ?
N1 C5 C4 122.1(3) . . ?
N1 C5 C6 116.2(3) . . ?
C7 C6 C5 120.7(3) . . ?
N2 C6 C5 116.7(3) . . ?
N2 C6 C7 122.6(3) . . ?
C6 C7 C8 118.7(3) . . ?
C6 C7 C12 117.4(3) . . ?
C8 C7 C12 123.9(3) . . ?
C7 C8 C15 118.9(4) . . ?
C9 C8 C7 118.3(3) . . ?
C9 C8 C15 122.8(4) . . ?
C8 C9 C10 119.0(4) . . ?
C8 C9 C16 123.5(3) . . ?
C10 C9 C16 117.5(4) . . ?
C9 C10 H10 118.2 . . ?
N2 C10 C9 123.7(3) . . ?
N2 C10 H10 118.2 . . ?
C4 C11 H11 118.8 . . ?
C12 C11 C4 122.4(3) . . ?
C12 C11 H11 118.8 . . ?
C7 C12 H12 119.1 . . ?
C11 C12 C7 121.7(3) . . ?
C11 C12 H12 119.1 . . ?
C2 C13 H13A 109.5 . . ?
C2 C13 H13B 109.5 . . ?
C2 C13 H13C 109.5 . . ?
H13A C13 H13B 109.5 . . ?
H13A C13 H13C 109.5 . . ?
H13B C13 H13C 109.5 . . ?
C3 C14 H14A 109.5 . . ?
C3 C14 H14B 109.5 . . ?
C3 C14 H14C 109.5 . . ?
H14A C14 H14B 109.5 . . ?
H14A C14 H14C 109.5 . . ?
H14B C14 H14C 109.5 . . ?
C8 C15 H15A 109.5 . . ?
C8 C15 H15B 109.5 . . ?
C8 C15 H15C 109.5 . . ?
H15A C15 H15B 109.5 . . ?
H15A C15 H15C 109.5 . . ?
H15B C15 H15C 109.5 . . ?
C9 C16 H16A 109.5 . . ?
C9 C16 H16B 109.5 . . ?
C9 C16 H16C 109.5 . . ?
H16A C16 H16B 109.5 . . ?
H16A C16 H16C 109.5 . . ?
H16B C16 H16C 109.5 . . ?
N3 C17 Fe1 179.8(4) . . ?
C17 Fe1 C17 89.98(16) 16_655 17 ?
C17 Fe1 C17 89.97(16) 2_655 3_665 ?
C17 Fe1 C17 89.98(16) 16_655 18_545 ?
C17 Fe1 C17 90.02(16) 2_655 16_655 ?
C17 Fe1 C17 89.98(16) 18_545 17 ?
C17 Fe1 C17 90.02(16) 2_655 18_545 ?
C17 Fe1 C17 89.97(16) 2_655 . ?
C17 Fe1 C17 180.0 16_655 . ?
C17 Fe1 C17 89.97(16) 3_665 . ?
C17 Fe1 C17 180.00(16) 2_655 17 ?
C17 Fe1 C17 90.02(16) 3_665 16_655 ?
C17 Fe1 C17 90.02(16) 3_665 17 ?
C17 Fe1 C17 180.0 3_665 18_545 ?
C17 Fe1 C17 90.03(16) . 18_545 ?
C17 Fe1 C17 90.03(16) . 17 ?
C1 N1 C5 117.6(3) . . ?
C1 N1 Ru1 128.8(2) . . ?
C5 N1 Ru1 113.4(2) . . ?
C6 N2 Ru1 113.9(2) . . ?
C10 N2 C6 117.7(3) . . ?
C10 N2 Ru1 128.3(2) . . ?
H1A O1 H1B 113.5(16) . . ?
H2A O2 H2B 104.5 . . ?
H3A O3 H3B 104.5 . . ?
H4A O4 H4B 106.2(18) . . ?
N1 Ru1 N1 97.18(10) 2_665 . ?
N1 Ru1 N1 97.18(10) 3_565 . ?
N1 Ru1 N1 97.18(10) 2_665 3_565 ?
N2 Ru1 N1 79.75(11) 3_565 3_565 ?
N2 Ru1 N1 88.26(10) 3_565 2_665 ?
N2 Ru1 N1 174.08(9) 2_665 3_565 ?
N2 Ru1 N1 88.26(10) 2_665 . ?
N2 Ru1 N1 79.75(11) 2_665 2_665 ?
N2 Ru1 N1 174.08(9) . 2_665 ?
N2 Ru1 N1 88.26(10) . 3_565 ?
N2 Ru1 N1 174.08(9) 3_565 . ?
N2 Ru1 N1 79.74(11) . . ?
N2 Ru1 N2 95.04(11) 3_565 2_665 ?
N2 Ru1 N2 95.04(11) 2_665 . ?
N2 Ru1 N2 95.04(11) 3_565 . ?

loop_
_geom_bond_atom_site_label_1
_geom_bond_atom_site_label_2
_geom_bond_distance
_geom_bond_site_symmetry_2
_geom_bond_publ_flag
C1 H1 0.9500 . ?
C1 C2 1.406(4) . ?
C1 N1 1.325(4) . ?
C2 C3 1.393(5) . ?
C2 C13 1.503(5) . ?
C3 C4 1.413(5) . ?
C3 C14 1.510(4) . ?
C4 C5 1.401(4) . ?
C4 C11 1.450(5) . ?
C5 C6 1.425(5) . ?
C5 N1 1.380(4) . ?
C6 C7 1.400(4) . ?
C6 N2 1.360(4) . ?
C7 C8 1.416(5) . ?
C7 C12 1.436(5) . ?
C8 C9 1.378(6) . ?
C8 C15 1.495(5) . ?
C9 C10 1.408(5) . ?
C9 C16 1.528(6) . ?
C10 H10 0.9500 . ?
C10 N2 1.329(4) . ?
C11 H11 0.9500 . ?
C11 C12 1.342(6) . ?
C12 H12 0.9500 . ?
C13 H13A 0.9800 . ?
C13 H13B 0.9800 . ?
C13 H13C 0.9800 . ?
C14 H14A 0.9800 . ?
C14 H14B 0.9800 . ?
C14 H14C 0.9800 . ?
C15 H15A 0.9800 . ?
C15 H15B 0.9800 . ?
C15 H15C 0.9800 . ?
C16 H16A 0.9800 . ?
C16 H16B 0.9800 . ?
C16 H16C 0.9800 . ?
C17 Fe1 1.948(4) . ?
C17 N3 1.152(5) . ?
N1 Ru1 2.065(3) . ?
N2 Ru1 2.063(3) . ?
O1 H1A 0.78(6) . ?
O1 H1B 0.88(5) . ?
O2 H2A 0.8498 . ?
O2 H2B 0.8504 . ?
O3 H3A 0.8512 . ?
O3 H3B 0.8488 . ?
O4 H4A 0.837(12) . ?
O4 H4B 0.842(7) . ?

loop_
_geom_torsion_atom_site_label_1
_geom_torsion_atom_site_label_2
_geom_torsion_atom_site_label_3
_geom_torsion_atom_site_label_4
_geom_torsion
_geom_torsion_site_symmetry_1
_geom_torsion_site_symmetry_2
_geom_torsion_site_symmetry_3
_geom_torsion_site_symmetry_4
_geom_torsion_publ_flag
C1 C2 C3 C4 -2.4(4) . . . . ?
C1 C2 C3 C14 175.5(3) . . . . ?
C2 C1 N1 C5 1.7(5) . . . . ?
C2 C1 N1 Ru1 -172.0(2) . . . . ?
C2 C3 C4 C5 4.0(4) . . . . ?
C2 C3 C4 C11 -180.0(3) . . . . ?
C3 C4 C5 C6 174.1(3) . . . . ?
C3 C4 C5 N1 -2.9(4) . . . . ?
C3 C4 C11 C12 -175.9(3) . . . . ?
C4 C5 C6 C7 2.2(5) . . . . ?
C4 C5 C6 N2 -175.1(3) . . . . ?
C4 C5 N1 C1 0.0(4) . . . . ?
C4 C5 N1 Ru1 174.6(2) . . . . ?
C4 C11 C12 C7 1.9(6) . . . . ?
C5 C4 C11 C12 0.3(5) . . . . ?
C5 C6 C7 C8 -178.6(3) . . . . ?
C5 C6 C7 C12 -0.1(5) . . . . ?
C5 C6 N2 C10 177.4(3) . . . . ?
C5 C6 N2 Ru1 -0.5(3) . . . . ?
C6 C5 N1 C1 -177.1(3) . . . . ?
C6 C5 N1 Ru1 -2.5(3) . . . . ?
C6 C7 C8 C9 2.2(5) . . . . ?
C6 C7 C8 C15 -178.9(3) . . . . ?
C6 C7 C12 C11 -2.0(5) . . . . ?
C7 C6 N2 C10 0.1(5) . . . . ?
C7 C6 N2 Ru1 -177.8(2) . . . . ?
C7 C8 C9 C10 -1.6(5) . . . . ?
C7 C8 C9 C16 176.0(4) . . . . ?
C8 C7 C12 C11 176.5(4) . . . . ?
C8 C9 C10 N2 0.3(6) . . . . ?
C9 C10 N2 C6 0.5(5) . . . . ?
C9 C10 N2 Ru1 178.1(3) . . . . ?
C11 C4 C5 C6 -2.3(4) . . . . ?
C11 C4 C5 N1 -179.2(3) . . . . ?
C12 C7 C8 C9 -176.3(3) . . . . ?
C12 C7 C8 C15 2.6(6) . . . . ?
C13 C2 C3 C4 -179.2(3) . . . . ?
C13 C2 C3 C14 -1.3(5) . . . . ?
C14 C3 C4 C5 -173.9(3) . . . . ?
C14 C3 C4 C11 2.1(5) . . . . ?
C15 C8 C9 C10 179.5(4) . . . . ?
C15 C8 C9 C16 -2.8(6) . . . . ?
C16 C9 C10 N2 -177.5(3) . . . . ?
N1 C1 C2 C3 -0.5(5) . . . . ?
N1 C1 C2 C13 176.4(3) . . . . ?
N1 C5 C6 C7 179.3(3) . . . . ?
N1 C5 C6 N2 2.0(4) . . . . ?
N2 C6 C7 C8 -1.5(5) . . . . ?
N2 C6 C7 C12 177.1(3) . . . . ?
